data_7106864
loop_
_publ_author_name
'Chuanqing Kang'
'Yabing He'
'Zheng Bian'
'Fushe Han'
'Xuepeng Qiu'
'Lianxun Gao'

_publ_section_title
;
 An organogel formed from a cyclic b-aminoalcohol
;
_journal_name_full Chem.Commun.
_journal_page_first 10746
_journal_paper_doi 10.1039/c1cc13179f
_journal_volume 47
_journal_year 2011
_chemical_absolute_configuration unk
_chemical_formula_sum 'C10 H13 N O'
_chemical_formula_weight 163.21
_chemical_melting_point 110
_chemical_name_common
;((1S,3S)-6,7-dimethoxy-1-phenyl-1,2,3,4-tetrahydroisoquinolin-
3-yl)methanol
;
_chemical_name_systematic
;
((1S,3S)-6,7-dimethoxy-1-phenyl-1,2,3,4-tetrahydroisoquinolin-3-yl)methanol
;
_space_group_IT_number 4
_symmetry_cell_setting monoclinic
_symmetry_space_group_name_Hall 'P 2yb'
_symmetry_space_group_name_H-M 'P 1 21 1'
_atom_sites_solution_hydrogens geom
_atom_sites_solution_primary direct
_atom_sites_solution_secondary difmap
_audit_creation_method SHELXL-97
_cell_angle_alpha 90.00
_cell_angle_beta 106.698(2)
_cell_angle_gamma 90.00
_cell_formula_units_Z 4
_cell_length_a 9.6435(14)
_cell_length_b 6.500(1)
_cell_length_c 14.390(2)
_cell_measurement_reflns_used 3025
_cell_measurement_temperature 295(2)
_cell_measurement_theta_max 26.17
_cell_measurement_theta_min 2.96
_cell_volume 864.0(2)
_computing_cell_refinement 'Bruker SMART'
_computing_data_collection 'Bruker SMART'
_computing_data_reduction 'Bruker SAINT'
_computing_molecular_graphics 'Bruker SHELXTL'
_computing_publication_material 'Bruker SHELXTL'
_computing_structure_refinement 'SHELXL-97 (Sheldrick, 1997)'
_computing_structure_solution 'SHELXS-97 (Sheldrick, 1990)'
_diffrn_ambient_temperature 295(2)
_diffrn_measured_fraction_theta_full 0.985
_diffrn_measured_fraction_theta_max 0.985
_diffrn_measurement_device_type 'Bruker APEXII CCD'
_diffrn_measurement_method 'phi and omega scans'
_diffrn_radiation_monochromator graphite
_diffrn_radiation_source 'fine-focus sealed tube'
_diffrn_radiation_type MoK\a
_diffrn_radiation_wavelength 0.71073
_diffrn_reflns_av_R_equivalents 0.0295
_diffrn_reflns_av_sigmaI/netI 0.0347
_diffrn_reflns_limit_h_max 8
_diffrn_reflns_limit_h_min -11
_diffrn_reflns_limit_k_max 7
_diffrn_reflns_limit_k_min -8
_diffrn_reflns_limit_l_max 17
_diffrn_reflns_limit_l_min -17
_diffrn_reflns_number 4797
_diffrn_reflns_theta_full 26.21
_diffrn_reflns_theta_max 26.21
_diffrn_reflns_theta_min 2.20
_exptl_absorpt_coefficient_mu 0.081
_exptl_absorpt_correction_T_max 0.9919
_exptl_absorpt_correction_T_min 0.9745
_exptl_absorpt_correction_type multi-scan
_exptl_absorpt_process_details '(SADABS; Sheldrick, 1996)'
_exptl_crystal_colour colorless
_exptl_crystal_density_diffrn 1.255
_exptl_crystal_density_method 'not measured'
_exptl_crystal_description 'transparent block'
_exptl_crystal_F_000 352
_exptl_crystal_size_max 0.32
_exptl_crystal_size_mid 0.18
_exptl_crystal_size_min 0.10
_refine_diff_density_max 0.162
_refine_diff_density_min -0.137
_refine_diff_density_rms 0.029
_refine_ls_abs_structure_details 'Flack H D (1983), Acta Cryst. A39, 876-881'
_refine_ls_abs_structure_Flack 0.2(14)
_refine_ls_extinction_coef 0.022(4)
_refine_ls_extinction_expression Fc^*^=kFc[1+0.001xFc^2^\l^3^/sin(2\q)]^-1/4^
_refine_ls_extinction_method SHELXL
_refine_ls_goodness_of_fit_ref 1.052
_refine_ls_hydrogen_treatment constr
_refine_ls_matrix_type full
_refine_ls_number_parameters 220
_refine_ls_number_reflns 1863
_refine_ls_number_restraints 1
_refine_ls_restrained_S_all 1.051
_refine_ls_R_factor_all 0.0362
_refine_ls_R_factor_gt 0.0321
_refine_ls_shift/su_max 0.000
_refine_ls_shift/su_mean 0.000
_refine_ls_structure_factor_coef Fsqd
_refine_ls_weighting_details 'calc w=1/[\s^2^(Fo^2^)+(0.0447P)^2^+0.0411P] where P=(Fo^2^+2Fc^2^)/3'
_refine_ls_weighting_scheme calc
_refine_ls_wR_factor_gt 0.0793
_refine_ls_wR_factor_ref 0.0820
_reflns_number_gt 1682
_reflns_number_total 1863
_reflns_threshold_expression >2sigma(I)
_cod_data_source_file c1cc13179f.txt
_cod_data_source_block 1
_cod_original_sg_symbol_H-M P2(1)
_cod_database_code 7106864

loop_
_symmetry_equiv_pos_as_xyz
'x, y, z'
'-x, y+1/2, -z'

loop_
_atom_site_label
_atom_site_type_symbol
_atom_site_fract_x
_atom_site_fract_y
_atom_site_fract_z
_atom_site_U_iso_or_equiv
_atom_site_adp_type
_atom_site_occupancy
_atom_site_symmetry_multiplicity
_atom_site_calc_flag
_atom_site_refinement_flags
C1 C 0.4235(2) 0.2075(4) 0.36257(14) 0.0323(5) Uani 1 1 d .
H1A H 0.5140 0.2528 0.4073 0.039 Uiso 1 1 calc R
H1B H 0.3489 0.3055 0.3654 0.039 Uiso 1 1 calc R
C2 C 0.4382(2) 0.2019(3) 0.26117(13) 0.0264(4) Uani 1 1 d .
C3 C 0.5166(2) 0.3535(4) 0.23184(15) 0.0325(5) Uani 1 1 d .
H3 H 0.5538 0.4628 0.2732 0.039 Uiso 1 1 calc R
C4 C 0.5405(2) 0.3449(4) 0.14221(15) 0.0363(5) Uani 1 1 d .
H4 H 0.5941 0.4471 0.1232 0.044 Uiso 1 1 calc R
C5 C 0.4843(2) 0.1836(4) 0.08064(15) 0.0396(6) Uani 1 1 d .
H5 H 0.5014 0.1753 0.0204 0.048 Uiso 1 1 calc R
C6 C 0.4034(2) 0.0358(4) 0.10849(15) 0.0350(5) Uani 1 1 d .
H6 H 0.3644 -0.0711 0.0661 0.042 Uiso 1 1 calc R
C7 C 0.3783(2) 0.0421(4) 0.19872(14) 0.0283(5) Uani 1 1 d .
C8 C 0.2902(2) -0.1225(4) 0.22819(15) 0.0320(5) Uani 1 1 d .
H8A H 0.3436 -0.2510 0.2371 0.038 Uiso 1 1 calc R
H8B H 0.2009 -0.1423 0.1767 0.038 Uiso 1 1 calc R
C9 C 0.2547(2) -0.0686(3) 0.32108(15) 0.0288(4) Uani 1 1 d .
H9 H 0.1830 0.0425 0.3073 0.035 Uiso 1 1 calc R
C10 C 0.1927(2) -0.2495(4) 0.36053(17) 0.0372(5) Uani 1 1 d .
H10A H 0.1102 -0.3022 0.3104 0.045 Uiso 1 1 calc R
H10B H 0.2649 -0.3576 0.3774 0.045 Uiso 1 1 calc R
C11 C 0.0834(2) 0.7209(4) 0.66884(15) 0.0326(5) Uani 1 1 d .
H11A H -0.0108 0.7862 0.6468 0.039 Uiso 1 1 calc R
H11B H 0.1562 0.8233 0.6681 0.039 Uiso 1 1 calc R
C12 C 0.1072(2) 0.6436(4) 0.77059(16) 0.0324(5) Uani 1 1 d .
C13 C 0.0676(2) 0.7662(4) 0.83768(17) 0.0449(6) Uani 1 1 d .
H13 H 0.0237 0.8928 0.8186 0.054 Uiso 1 1 calc R
C14 C 0.0925(3) 0.7020(5) 0.93232(18) 0.0540(8) Uani 1 1 d .
H14 H 0.0672 0.7862 0.9771 0.065 Uiso 1 1 calc R
C15 C 0.1549(2) 0.5134(5) 0.96036(17) 0.0513(7) Uani 1 1 d .
H15 H 0.1713 0.4688 1.0240 0.062 Uiso 1 1 calc R
C16 C 0.1926(2) 0.3916(5) 0.89384(16) 0.0421(6) Uani 1 1 d .
H16 H 0.2339 0.2634 0.9128 0.051 Uiso 1 1 calc R
C17 C 0.1704(2) 0.4555(4) 0.79893(15) 0.0307(5) Uani 1 1 d .
C18 C 0.2202(2) 0.3227(4) 0.72935(14) 0.0325(5) Uani 1 1 d .
H18A H 0.1539 0.2080 0.7094 0.039 Uiso 1 1 calc R
H18B H 0.3151 0.2673 0.7619 0.039 Uiso 1 1 calc R
C19 C 0.2278(2) 0.4411(3) 0.64039(14) 0.0268(4) Uani 1 1 d .
H19 H 0.3072 0.5409 0.6597 0.032 Uiso 1 1 calc R
C20 C 0.2525(2) 0.3051(4) 0.56147(14) 0.0307(5) Uani 1 1 d .
H20A H 0.1784 0.1995 0.5456 0.037 Uiso 1 1 calc R
H20B H 0.2431 0.3871 0.5037 0.037 Uiso 1 1 calc R
N1 N 0.38625(16) 0.0060(3) 0.39146(11) 0.0281(4) Uani 1 1 d .
H1C H 0.3709 0.0150 0.4498 0.034 Uiso 1 1 d R
N2 N 0.09115(16) 0.5533(3) 0.60271(11) 0.0278(4) Uani 1 1 d .
H2B H 0.0871 0.6053 0.5446 0.033 Uiso 1 1 d R
O1 O 0.14838(15) -0.1991(3) 0.44331(10) 0.0363(4) Uani 1 1 d .
H1 H 0.0775 -0.1233 0.4274 0.054 Uiso 1 1 calc R
O2 O 0.38989(14) 0.2106(2) 0.58875(10) 0.0311(4) Uani 1 1 d .
H2 H 0.4529 0.2986 0.5953 0.047 Uiso 1 1 calc R

loop_
_atom_site_aniso_label
_atom_site_aniso_U_11
_atom_site_aniso_U_22
_atom_site_aniso_U_33
_atom_site_aniso_U_23
_atom_site_aniso_U_13
_atom_site_aniso_U_12
C1 0.0381(11) 0.0316(12) 0.0322(11) -0.0050(10) 0.0180(9) -0.0006(10)
C2 0.0265(9) 0.0271(11) 0.0272(10) 0.0004(9) 0.0103(8) 0.0052(9)
C3 0.0339(11) 0.0293(12) 0.0351(11) 0.0023(10) 0.0112(9) 0.0011(9)
C4 0.0351(11) 0.0383(14) 0.0375(12) 0.0103(11) 0.0134(9) 0.0001(10)
C5 0.0380(12) 0.0557(17) 0.0284(11) 0.0061(11) 0.0150(9) 0.0020(12)
C6 0.0321(11) 0.0440(14) 0.0288(11) -0.0052(11) 0.0087(8) -0.0027(11)
C7 0.0243(10) 0.0320(12) 0.0291(10) 0.0021(10) 0.0086(7) 0.0030(9)
C8 0.0311(11) 0.0323(13) 0.0336(11) -0.0048(10) 0.0108(9) -0.0035(9)
C9 0.0241(9) 0.0291(11) 0.0346(11) 0.0026(9) 0.0108(8) 0.0025(9)
C10 0.0370(11) 0.0333(13) 0.0474(12) 0.0030(11) 0.0221(10) 0.0037(10)
C11 0.0296(10) 0.0262(12) 0.0424(12) 0.0004(10) 0.0111(9) 0.0031(9)
C12 0.0220(10) 0.0378(13) 0.0376(12) -0.0070(10) 0.0089(8) -0.0018(9)
C13 0.0371(12) 0.0480(16) 0.0513(14) -0.0161(12) 0.0152(10) 0.0025(11)
C14 0.0442(14) 0.077(2) 0.0452(14) -0.0275(15) 0.0200(11) -0.0003(15)
C15 0.0391(13) 0.083(2) 0.0353(12) -0.0037(14) 0.0156(10) -0.0011(15)
C16 0.0383(12) 0.0569(17) 0.0331(12) 0.0034(11) 0.0134(9) 0.0025(12)
C17 0.0232(10) 0.0376(13) 0.0311(11) -0.0033(9) 0.0075(8) -0.0016(9)
C18 0.0346(11) 0.0336(13) 0.0301(11) 0.0019(10) 0.0108(8) 0.0071(10)
C19 0.0237(9) 0.0276(11) 0.0295(10) -0.0008(9) 0.0085(8) -0.0009(9)
C20 0.0263(10) 0.0356(13) 0.0310(10) -0.0026(10) 0.0095(8) -0.0012(9)
N1 0.0306(9) 0.0305(10) 0.0261(8) 0.0004(8) 0.0130(7) 0.0015(8)
N2 0.0282(9) 0.0285(10) 0.0274(9) 0.0027(8) 0.0089(7) 0.0016(8)
O1 0.0343(8) 0.0379(10) 0.0427(8) 0.0123(7) 0.0209(6) 0.0083(7)
O2 0.0285(7) 0.0314(8) 0.0357(8) -0.0005(7) 0.0130(6) 0.0010(7)

loop_
_atom_type_symbol
_atom_type_description
_atom_type_scat_dispersion_real
_atom_type_scat_dispersion_imag
_atom_type_scat_source
C C 0.0033 0.0016 'International Tables Vol C Tables 4.2.6.8 and 6.1.1.4'
H H 0.0000 0.0000 'International Tables Vol C Tables 4.2.6.8 and 6.1.1.4'
N N 0.0061 0.0033 'International Tables Vol C Tables 4.2.6.8 and 6.1.1.4'
O O 0.0106 0.0060 'International Tables Vol C Tables 4.2.6.8 and 6.1.1.4'

loop_
_geom_angle_atom_site_label_1
_geom_angle_atom_site_label_2
_geom_angle_atom_site_label_3
_geom_angle
N1 C1 C2 110.83(17)
N1 C1 H1A 109.5
C2 C1 H1A 109.5
N1 C1 H1B 109.5
C2 C1 H1B 109.5
H1A C1 H1B 108.1
C3 C2 C7 119.96(17)
C3 C2 C1 119.41(19)
C7 C2 C1 120.58(18)
C4 C3 C2 120.8(2)
C4 C3 H3 119.6
C2 C3 H3 119.6
C3 C4 C5 119.6(2)
C3 C4 H4 120.2
C5 C4 H4 120.2
C6 C5 C4 119.81(19)
C6 C5 H5 120.1
C4 C5 H5 120.1
C5 C6 C7 121.4(2)
C5 C6 H6 119.3
C7 C6 H6 119.3
C2 C7 C6 118.5(2)
C2 C7 C8 120.99(17)
C6 C7 C8 120.5(2)
C7 C8 C9 111.99(17)
C7 C8 H8A 109.2
C9 C8 H8A 109.2
C7 C8 H8B 109.2
C9 C8 H8B 109.2
H8A C8 H8B 107.9
N1 C9 C10 111.01(17)
N1 C9 C8 108.54(15)
C10 C9 C8 111.60(19)
N1 C9 H9 108.5
C10 C9 H9 108.5
C8 C9 H9 108.5
O1 C10 C9 112.72(19)
O1 C10 H10A 109.0
C9 C10 H10A 109.0
O1 C10 H10B 109.0
C9 C10 H10B 109.0
H10A C10 H10B 107.8
N2 C11 C12 111.28(19)
N2 C11 H11A 109.4
C12 C11 H11A 109.4
N2 C11 H11B 109.4
C12 C11 H11B 109.4
H11A C11 H11B 108.0
C17 C12 C13 119.4(2)
C17 C12 C11 121.17(19)
C13 C12 C11 119.4(2)
C14 C13 C12 120.6(3)
C14 C13 H13 119.7
C12 C13 H13 119.7
C13 C14 C15 119.9(2)
C13 C14 H14 120.1
C15 C14 H14 120.1
C14 C15 C16 119.5(2)
C14 C15 H15 120.3
C16 C15 H15 120.3
C15 C16 C17 121.3(3)
C15 C16 H16 119.4
C17 C16 H16 119.4
C12 C17 C16 119.3(2)
C12 C17 C18 120.84(19)
C16 C17 C18 119.8(2)
C17 C18 C19 112.00(18)
C17 C18 H18A 109.2
C19 C18 H18A 109.2
C17 C18 H18B 109.2
C19 C18 H18B 109.2
H18A C18 H18B 107.9
N2 C19 C18 107.94(15)
N2 C19 C20 109.37(15)
C18 C19 C20 113.24(18)
N2 C19 H19 108.7
C18 C19 H19 108.7
C20 C19 H19 108.7
O2 C20 C19 112.57(16)
O2 C20 H20A 109.1
C19 C20 H20A 109.1
O2 C20 H20B 109.1
C19 C20 H20B 109.1
H20A C20 H20B 107.8
C1 N1 C9 109.77(16)
C1 N1 H1C 109.3
C9 N1 H1C 109.1
C11 N2 C19 109.76(15)
C11 N2 H2B 109.3
C19 N2 H2B 109.1
C10 O1 H1 109.5
C20 O2 H2 109.5

loop_
_geom_bond_atom_site_label_1
_geom_bond_atom_site_label_2
_geom_bond_distance
C1 N1 1.450(3)
C1 C2 1.506(3)
C1 H1A 0.9700
C1 H1B 0.9700
C2 C3 1.381(3)
C2 C7 1.386(3)
C3 C4 1.375(3)
C3 H3 0.9300
C4 C5 1.379(3)
C4 H4 0.9300
C5 C6 1.368(3)
C5 H5 0.9300
C6 C7 1.388(3)
C6 H6 0.9300
C7 C8 1.501(3)
C8 C9 1.513(3)
C8 H8A 0.9700
C8 H8B 0.9700
C9 N1 1.460(3)
C9 C10 1.503(3)
C9 H9 0.9800
C10 O1 1.415(2)
C10 H10A 0.9700
C10 H10B 0.9700
C11 N2 1.462(3)
C11 C12 1.502(3)
C11 H11A 0.9700
C11 H11B 0.9700
C12 C17 1.375(3)
C12 C13 1.388(3)
C13 C14 1.378(4)
C13 H13 0.9300
C14 C15 1.374(5)
C14 H14 0.9300
C15 C16 1.370(3)
C15 H15 0.9300
C16 C17 1.384(3)
C16 H16 0.9300
C17 C18 1.501(3)
C18 C19 1.514(3)
C18 H18A 0.9700
C18 H18B 0.9700
C19 N2 1.467(2)
C19 C20 1.511(3)
C19 H19 0.9800
C20 O2 1.410(2)
C20 H20A 0.9700
C20 H20B 0.9700
N1 H1C 0.8953
N2 H2B 0.8931
O1 H1 0.8200
O2 H2 0.8200

loop_
_geom_hbond_atom_site_label_D
_geom_hbond_atom_site_label_H
_geom_hbond_atom_site_label_A
_geom_hbond_distance_DH
_geom_hbond_distance_HA
_geom_hbond_distance_DA
_geom_hbond_angle_DHA
_geom_hbond_site_symmetry_A
O1 H1 N2 0.82 1.94 2.754(2) 176.7 2_546
O2 H2 N1 0.82 2.02 2.842(2) 177.2 2_656
